data_7240848
loop_
_publ_author_name
'Kadoya, Tomofumi'
'Sugiura, Shiori'
'Tahara, Keishiro'
'Higashino, Toshiki'
'Kubo, Kazuya'
'Sasaki, Takahiko'
'Takimiya, Kazuo'
'Yamada, Jun-ichi'

_publ_section_title
;
 Two-dimensional radical-cationic Mott insulator based on an electron
 donor containing neither tetrathiafulvalene nor tetrathiapentalene
 skeleton
;
_journal_name_full CrystEngComm
_journal_paper_doi 10.1039/D0CE00878H
_journal_year 2020
_chemical_formula_moiety 'C14 H10 F6 P S6'
_chemical_formula_sum 'C14 H10 F6 P S6'
_chemical_formula_weight 515.56
_space_group_crystal_system monoclinic
_space_group_IT_number 15
_space_group_name_Hall '-C 2yc'
_space_group_name_H-M_alt 'C 1 2/c 1'
_atom_sites_solution_hydrogens geom
_atom_sites_solution_primary direct
_atom_sites_solution_secondary difmap
_audit_update_record
;
2020-02-13 deposited with the CCDC.	2020-07-13 downloaded from the CCDC.
;
_cell_angle_alpha 90.0000
_cell_angle_beta 106.352(5)
_cell_angle_gamma 90.0000
_cell_formula_units_Z 4
_cell_length_a 36.971(15)
_cell_length_b 4.3814(15)
_cell_length_c 11.483(5)
_cell_measurement_reflns_used 1805
_cell_measurement_temperature 273
_cell_measurement_theta_max 27.06
_cell_measurement_theta_min 2.30
_cell_volume 1784.8(12)
_computing_cell_refinement CrystalClear
_computing_data_collection 'CrystalClear (Rigaku Inc., 2008)'
_computing_data_reduction CrystalClear
_computing_molecular_graphics 'CrystalStructure 4.2'
_computing_publication_material 'CrystalStructure 4.2 (Rigaku, 2017)'
_computing_structure_refinement 'SHELXL Version 2014/3 (Sheldrick, 2008)'
_computing_structure_solution 'SIR2014 (Burla, et al., 2014)'
_diffrn_ambient_temperature 273
_diffrn_detector_area_resol_mean 7.314
_diffrn_measured_fraction_theta_full 0.993
_diffrn_measured_fraction_theta_max 0.990
_diffrn_measurement_device_type 'Rigaku Mercury70'
_diffrn_measurement_method \w
_diffrn_radiation_type 'Mo K\a'
_diffrn_radiation_wavelength 0.71075
_diffrn_reflns_av_R_equivalents 0.0247
_diffrn_reflns_Laue_measured_fraction_full 0.993
_diffrn_reflns_Laue_measured_fraction_max 0.990
_diffrn_reflns_limit_h_max 43
_diffrn_reflns_limit_h_min -44
_diffrn_reflns_limit_k_max 5
_diffrn_reflns_limit_k_min -5
_diffrn_reflns_limit_l_max 13
_diffrn_reflns_limit_l_min -13
_diffrn_reflns_number 10250
_diffrn_reflns_point_group_measured_fraction_full 0.993
_diffrn_reflns_point_group_measured_fraction_max 0.990
_diffrn_reflns_theta_full 25.242
_diffrn_reflns_theta_max 25.500
_diffrn_reflns_theta_min 3.446
_diffrn_standards_number 0
_exptl_absorpt_coefficient_mu 0.914
_exptl_absorpt_correction_T_max 0.833
_exptl_absorpt_correction_T_min 0.510
_exptl_absorpt_correction_type numerical
_exptl_absorpt_process_details 'NUMABS (Rigaku, 1999)'
_exptl_crystal_colour red
_exptl_crystal_density_diffrn 1.919
_exptl_crystal_density_method 'not measured'
_exptl_crystal_description thin
_exptl_crystal_F_000 1036.00
_exptl_crystal_size_max 0.218
_exptl_crystal_size_mid 0.182
_exptl_crystal_size_min 0.017
_refine_diff_density_max 1.44
_refine_diff_density_min -1.46
_refine_ls_extinction_method none
_refine_ls_goodness_of_fit_ref 1.615
_refine_ls_hydrogen_treatment constr
_refine_ls_number_parameters 124
_refine_ls_number_reflns 1644
_refine_ls_number_restraints 0
_refine_ls_R_factor_all 0.1112
_refine_ls_R_factor_gt 0.1069
_refine_ls_shift/su_max 0.000
_refine_ls_structure_factor_coef Fsqd
_refine_ls_weighting_details 'w = 1/[\s^2^(Fo^2^)+(0.2000P)^2^] where P=(Fo^2^+2Fc^2^)/3'
_refine_ls_weighting_scheme calc
_refine_ls_wR_factor_gt 0.3240
_refine_ls_wR_factor_ref 0.3406
_reflns_Friedel_coverage 0.000
_reflns_number_gt 1450
_reflns_number_total 1644
_reflns_threshold_expression F^2^>2.0\s(F^2^)
_cod_data_source_file d0ce00878h2.cif
_cod_data_source_block V191101b
_cod_database_code 7240848
_shelxl_version_number 2014-3

loop_
_space_group_symop_operation_xyz
'x, y, z'
'-x, y, -z+1/2'
'x+1/2, y+1/2, z'
'-x+1/2, y+1/2, -z+1/2'
'-x, -y, -z'
'x, -y, z-1/2'
'-x+1/2, -y+1/2, -z'
'x+1/2, -y+1/2, z-1/2'

loop_
_atom_site_label
_atom_site_type_symbol
_atom_site_fract_x
_atom_site_fract_y
_atom_site_fract_z
_atom_site_U_iso_or_equiv
_atom_site_adp_type
_atom_site_occupancy
_atom_site_site_symmetry_order
_atom_site_calc_flag
_atom_site_refinement_flags_posn
_atom_site_refinement_flags_adp
_atom_site_refinement_flags_occupancy
_atom_site_disorder_assembly
_atom_site_disorder_group
S1 S 0.19309(3) 0.9845(3) 0.26939(11) 0.0502(7) Uani 1 1 d . . . . .
S2 S 0.14350(3) 1.4767(3) 0.51126(11) 0.0534(7) Uani 1 1 d . . . . .
S3 S 0.11153(3) 1.1036(3) 0.22895(11) 0.0580(7) Uani 1 1 d . . . . .
P13 P 0.0000 1.0000 0.0000 0.192(3) Uani 1 2 d S . P . .
F4 F -0.0003(3) 1.205(8) 0.1053(18) 0.432(17) Uani 1 1 d . . . . .
F9 F 0.0336(3) 1.172(7) 0.0021(14) 0.371(12) Uani 1 1 d . . . . .
F14 F 0.0274(5) 0.810(6) 0.0961(15) 0.358(10) Uani 1 1 d . . . . .
C1 C 0.17072(11) 1.2965(10) 0.4296(3) 0.0426(10) Uani 1 1 d . . . . .
C2 C 0.22772(13) 1.1207(10) 0.3957(4) 0.0446(11) Uani 1 1 d . . . . .
C5 C 0.09768(14) 1.3063(18) 0.4404(5) 0.0734(16) Uani 1 1 d . . . . .
H5A H 0.0986 1.0936 0.4644 0.088 Uiso 1 1 calc R U . . .
H5B H 0.0791 1.4066 0.4723 0.088 Uiso 1 1 calc R U . . .
C7 C 0.08462(16) 1.3214(17) 0.3067(6) 0.0781(17) Uani 1 1 d . . . . .
H7A H 0.0849 1.5332 0.2823 0.094 Uiso 1 1 calc R U . . .
H7B H 0.0587 1.2516 0.2803 0.094 Uiso 1 1 calc R U . . .
C10 C 0.15724(12) 1.1471(10) 0.3183(4) 0.0457(11) Uani 1 1 d . . . . .
C11 C 0.21081(10) 1.2897(9) 0.4737(3) 0.0407(10) Uani 1 1 d . . . . .
C12 C 0.23452(13) 1.4182(10) 0.5804(4) 0.0464(11) Uani 1 1 d . . . . .
H12 H 0.2245 1.5275 0.6334 0.056 Uiso 1 1 calc R U . . .

loop_
_atom_site_aniso_label
_atom_site_aniso_U_11
_atom_site_aniso_U_22
_atom_site_aniso_U_33
_atom_site_aniso_U_23
_atom_site_aniso_U_13
_atom_site_aniso_U_12
S1 0.0374(10) 0.0662(10) 0.0448(10) -0.0076(5) 0.0081(7) -0.0060(4)
S2 0.0364(10) 0.0711(10) 0.0517(10) -0.0030(5) 0.0105(7) 0.0073(5)
S3 0.0381(9) 0.0831(12) 0.0479(10) 0.0005(5) 0.0043(7) -0.0093(5)
P13 0.062(3) 0.341(9) 0.169(6) -0.047(6) 0.025(3) 0.011(3)
F4 0.122(8) 0.89(5) 0.284(14) -0.32(2) 0.054(8) -0.017(16)
F9 0.114(7) 0.77(4) 0.243(13) 0.09(2) 0.078(8) 0.017(14)
F14 0.272(15) 0.50(3) 0.197(12) 0.032(17) -0.100(12) 0.02(2)
C1 0.039(2) 0.050(2) 0.039(2) 0.0056(17) 0.0112(16) -0.0001(17)
C2 0.043(2) 0.053(3) 0.039(2) -0.0022(17) 0.0123(17) -0.0061(16)
C5 0.039(2) 0.117(5) 0.065(3) -0.006(3) 0.016(2) -0.008(3)
C7 0.042(3) 0.106(5) 0.080(4) -0.009(3) 0.006(3) -0.001(3)
C10 0.034(2) 0.057(2) 0.045(2) 0.0031(18) 0.0094(17) -0.0066(17)
C11 0.035(2) 0.046(2) 0.041(2) -0.0005(16) 0.0091(16) -0.0019(16)
C12 0.046(3) 0.053(2) 0.041(2) 0.0003(17) 0.0148(19) -0.0035(18)

loop_
_atom_type_symbol
_atom_type_description
_atom_type_scat_dispersion_real
_atom_type_scat_dispersion_imag
_atom_type_scat_source
C C 0.0033 0.0016
;
International Tables for Crystallography
(Vol. C, Tables 4.2.6.8 and 6.1.1.4)
;
H H 0.0000 0.0000
;
International Tables for Crystallography
(Vol. C, Table 6.1.1.4)
;
F F 0.0171 0.0103
;
International Tables for Crystallography
(Vol. C, Tables 4.2.6.8 and 6.1.1.4)
;
P P 0.1023 0.0942
;
International Tables for Crystallography
(Vol. C, Tables 4.2.6.8 and 6.1.1.4)
;
S S 0.1246 0.1234
;
International Tables for Crystallography
(Vol. C, Tables 4.2.6.8 and 6.1.1.4)
;

loop_
_geom_angle_atom_site_label_1
_geom_angle_atom_site_label_2
_geom_angle_atom_site_label_3
_geom_angle
_geom_angle_site_symmetry_1
_geom_angle_site_symmetry_3
_geom_angle_publ_flag
C10 S1 C2 92.2(2) . . ?
C1 S2 C5 100.3(2) . . ?
C10 S3 C7 103.5(2) . . ?
F9 P13 F9 180.0 5_575 . ?
F9 P13 F14 83.1(10) 5_575 5_575 ?
F9 P13 F14 96.9(10) . 5_575 ?
F9 P13 F14 96.9(10) 5_575 . ?
F9 P13 F14 83.1(10) . . ?
F14 P13 F14 180.0 5_575 . ?
F9 P13 F4 83.0(13) 5_575 5_575 ?
F9 P13 F4 97.0(13) . 5_575 ?
F14 P13 F4 84.2(14) 5_575 5_575 ?
F14 P13 F4 95.8(14) . 5_575 ?
F9 P13 F4 97.0(13) 5_575 . ?
F9 P13 F4 83.0(13) . . ?
F14 P13 F4 95.8(14) 5_575 . ?
F14 P13 F4 84.2(14) . . ?
F4 P13 F4 180.0 5_575 . ?
P13 F4 F14 48.2(8) . . ?
P13 F9 F14 50.0(8) . . ?
P13 F14 F4 47.7(8) . . ?
P13 F14 F9 46.9(6) . . ?
F4 F14 F9 58.7(12) . . ?
C10 C1 C11 112.5(4) . . ?
C10 C1 S2 126.3(3) . . ?
C11 C1 S2 121.2(3) . . ?
C12 C2 C11 122.9(4) 7_576 . ?
C12 C2 S1 126.7(3) 7_576 . ?
C11 C2 S1 110.4(3) . . ?
C7 C5 S2 115.9(4) . . ?
C7 C5 H5A 108.3 . . ?
S2 C5 H5A 108.3 . . ?
C7 C5 H5B 108.3 . . ?
S2 C5 H5B 108.3 . . ?
H5A C5 H5B 107.4 . . ?
C5 C7 S3 115.5(5) . . ?
C5 C7 H7A 108.4 . . ?
S3 C7 H7A 108.4 . . ?
C5 C7 H7B 108.4 . . ?
S3 C7 H7B 108.4 . . ?
H7A C7 H7B 107.5 . . ?
C1 C10 S3 129.3(3) . . ?
C1 C10 S1 112.4(3) . . ?
S3 C10 S1 118.3(3) . . ?
C12 C11 C1 129.1(4) . . ?
C12 C11 C2 118.4(3) . . ?
C1 C11 C2 112.4(3) . . ?
C2 C12 C11 118.6(4) 7_576 . ?
C2 C12 H12 120.7 7_576 . ?
C11 C12 H12 120.7 . . ?

loop_
_geom_bond_atom_site_label_1
_geom_bond_atom_site_label_2
_geom_bond_distance
_geom_bond_site_symmetry_2
_geom_bond_publ_flag
S1 C10 1.731(5) . ?
S1 C2 1.747(5) . ?
S2 C1 1.745(4) . ?
S2 C5 1.820(6) . ?
S3 C10 1.723(4) . ?
S3 C7 1.788(7) . ?
P13 F9 1.447(17) 5_575 ?
P13 F9 1.447(17) . ?
P13 F14 1.520(15) 5_575 ?
P13 F14 1.520(15) . ?
P13 F4 1.508(15) 5_575 ?
P13 F4 1.508(15) . ?
F4 F14 2.03(3) . ?
F9 F14 1.97(3) . ?
C1 C10 1.398(6) . ?
C1 C11 1.425(6) . ?
C2 C12 1.356(6) 7_576 ?
C2 C11 1.434(6) . ?
C5 C7 1.476(9) . ?
C5 H5A 0.9700 . ?
C5 H5B 0.9700 . ?
C7 H7A 0.9700 . ?
C7 H7B 0.9700 . ?
C11 C12 1.408(6) . ?
C12 C2 1.356(6) 7_576 ?
C12 H12 0.9300 . ?

loop_
_geom_torsion_atom_site_label_1
_geom_torsion_atom_site_label_2
_geom_torsion_atom_site_label_3
_geom_torsion_atom_site_label_4
_geom_torsion
_geom_torsion_site_symmetry_1
_geom_torsion_site_symmetry_2
_geom_torsion_site_symmetry_3
_geom_torsion_site_symmetry_4
_geom_torsion_publ_flag
F9 P13 F4 F14 96.3(11) 5_575 . . . ?
F9 P13 F4 F14 -83.7(11) . . . . ?
F14 P13 F4 F14 180.003(7) 5_575 . . . ?
F14 P13 F9 F14 180.002(0) 5_575 . . . ?
F4 P13 F9 F14 -95.1(14) 5_575 . . . ?
F4 P13 F9 F14 84.9(14) . . . . ?
F9 P13 F14 F4 -96.4(15) 5_575 . . . ?
F9 P13 F14 F4 83.6(15) . . . . ?
F4 P13 F14 F4 180.003(7) 5_575 . . . ?
F9 P13 F14 F9 179.999(2) 5_575 . . . ?
F4 P13 F14 F9 96.4(15) 5_575 . . . ?
F4 P13 F14 F9 -83.6(15) . . . . ?
C5 S2 C1 C10 17.9(5) . . . . ?
C5 S2 C1 C11 -162.2(4) . . . . ?
C10 S1 C2 C12 -179.0(4) . . . 7_576 ?
C10 S1 C2 C11 0.1(3) . . . . ?
C1 S2 C5 C7 -51.8(5) . . . . ?
S2 C5 C7 S3 66.4(6) . . . . ?
C10 S3 C7 C5 -37.7(5) . . . . ?
C11 C1 C10 S3 -178.4(3) . . . . ?
S2 C1 C10 S3 1.6(6) . . . . ?
C11 C1 C10 S1 2.4(5) . . . . ?
S2 C1 C10 S1 -177.7(2) . . . . ?
C7 S3 C10 C1 4.2(5) . . . . ?
C7 S3 C10 S1 -176.6(3) . . . . ?
C2 S1 C10 C1 -1.4(3) . . . . ?
C2 S1 C10 S3 179.2(3) . . . . ?
C10 C1 C11 C12 178.9(4) . . . . ?
S2 C1 C11 C12 -1.1(6) . . . . ?
C10 C1 C11 C2 -2.4(5) . . . . ?
S2 C1 C11 C2 177.7(3) . . . . ?
C12 C2 C11 C12 -0.7(7) 7_576 . . . ?
S1 C2 C11 C12 -179.8(3) . . . . ?
C12 C2 C11 C1 -179.6(4) 7_576 . . . ?
S1 C2 C11 C1 1.3(4) . . . . ?
C1 C11 C12 C2 179.3(4) . . . 7_576 ?
C2 C11 C12 C2 0.6(6) . . . 7_576 ?
